data_7026187
loop_
_publ_author_name
'Brown, Christopher C.'
'Glotzbach, Christoph'
'Stephan, Douglas W.'

_publ_section_title
;
 Ag(I) and Au(I) complexes of sterically crowded cyclic phosphinimine
 ligands.
;
_journal_issue 40
_journal_name_full 'Dalton transactions (Cambridge, England : 2003)'
_journal_page_first 9626
_journal_page_last 9632
_journal_paper_doi 10.1039/c0dt00261e
_journal_volume 39
_journal_year 2010
_chemical_formula_sum 'C33 H30 Au Cl5 N O4 P'
_chemical_formula_weight 909.77
_space_group_IT_number 14
_symmetry_cell_setting monoclinic
_symmetry_space_group_name_Hall '-P 2ybc'
_symmetry_space_group_name_H-M 'P 1 21/c 1'
_atom_sites_solution_hydrogens geom
_atom_sites_solution_primary direct
_atom_sites_solution_secondary difmap
_audit_creation_method SHELXL-97
_cell_angle_alpha 90.00
_cell_angle_beta 98.231(5)
_cell_angle_gamma 90.00
_cell_formula_units_Z 4
_cell_length_a 8.9595(7)
_cell_length_b 14.3413(11)
_cell_length_c 27.391(2)
_cell_measurement_temperature 150(2)
_cell_volume 3483.2(5)
_computing_structure_refinement 'SHELXL-97 (Sheldrick, 1997)'
_computing_structure_solution 'SHELXS-97 (Sheldrick, 1990)'
_diffrn_ambient_temperature 150(2)
_diffrn_measured_fraction_theta_full 0.997
_diffrn_measured_fraction_theta_max 0.997
_diffrn_radiation_monochromator graphite
_diffrn_radiation_source 'fine-focus sealed tube'
_diffrn_radiation_type MoK\a
_diffrn_radiation_wavelength 0.71073
_diffrn_reflns_av_R_equivalents 0.1355
_diffrn_reflns_av_sigmaI/netI 0.0785
_diffrn_reflns_limit_h_max 9
_diffrn_reflns_limit_h_min -9
_diffrn_reflns_limit_k_max 15
_diffrn_reflns_limit_k_min -15
_diffrn_reflns_limit_l_max 30
_diffrn_reflns_limit_l_min -30
_diffrn_reflns_number 45230
_diffrn_reflns_theta_full 23.12
_diffrn_reflns_theta_max 23.12
_diffrn_reflns_theta_min 2.56
_exptl_absorpt_coefficient_mu 4.691
_exptl_absorpt_correction_T_max 0.7993
_exptl_absorpt_correction_T_min 0.5596
_exptl_absorpt_correction_type empirical
_exptl_crystal_density_diffrn 1.735
_exptl_crystal_density_method 'not measured'
_exptl_crystal_F_000 1784
_exptl_crystal_size_max 0.14
_exptl_crystal_size_mid 0.05
_exptl_crystal_size_min 0.05
_refine_diff_density_max 1.081
_refine_diff_density_min -1.065
_refine_diff_density_rms 0.158
_refine_ls_extinction_method none
_refine_ls_goodness_of_fit_ref 1.052
_refine_ls_hydrogen_treatment fixed
_refine_ls_matrix_type full
_refine_ls_number_parameters 403
_refine_ls_number_reflns 4915
_refine_ls_number_restraints 0
_refine_ls_restrained_S_all 1.052
_refine_ls_R_factor_all 0.0788
_refine_ls_R_factor_gt 0.0439
_refine_ls_shift/su_max 0.001
_refine_ls_shift/su_mean 0.000
_refine_ls_structure_factor_coef Fsqd
_refine_ls_weighting_details 'calc w=1/[\s^2^(Fo^2^)+(0.0284P)^2^+10.9568P] where P=(Fo^2^+2Fc^2^)/3'
_refine_ls_weighting_scheme calc
_refine_ls_wR_factor_gt 0.0774
_refine_ls_wR_factor_ref 0.0866
_reflns_number_gt 3561
_reflns_number_total 4915
_reflns_threshold_expression >2sigma(I)
_cod_data_source_file c0dt00261e.txt
_cod_data_source_block (Ph2PNCPh2(C(CO2Me)2)AuCl(2CH2Cl2)
_cod_original_sg_symbol_H-M P2(1)/c
_cod_database_code 7026187

loop_
_symmetry_equiv_pos_as_xyz
'x, y, z'
'-x, y+1/2, -z+1/2'
'-x, -y, -z'
'x, -y-1/2, z-1/2'

loop_
_atom_site_label
_atom_site_type_symbol
_atom_site_fract_x
_atom_site_fract_y
_atom_site_fract_z
_atom_site_U_iso_or_equiv
_atom_site_adp_type
_atom_site_occupancy
_atom_site_symmetry_multiplicity
_atom_site_calc_flag
_atom_site_refinement_flags
Au1 Au 0.31178(4) 0.14418(2) 0.256061(12) 0.01668(11) Uani 1 1 d .
P1 P 0.5271(3) 0.27398(15) 0.32880(8) 0.0162(5) Uani 1 1 d .
Cl1 Cl 0.1775(3) 0.10513(16) 0.18284(8) 0.0268(6) Uani 1 1 d .
Cl2 Cl 0.6160(4) 0.6081(2) 0.42677(12) 0.0656(10) Uani 1 1 d .
Cl3 Cl 0.6614(4) 0.5900(2) 0.53454(12) 0.0738(10) Uani 1 1 d .
Cl4 Cl 1.0534(4) 0.2234(3) 0.54460(15) 0.0956(13) Uani 1 1 d .
Cl5 Cl 0.7945(5) 0.2675(3) 0.59365(12) 0.0944(13) Uani 1 1 d .
N1 N 0.4305(8) 0.1788(5) 0.3214(2) 0.0196(18) Uani 1 1 d .
C1 C 0.4440(9) 0.1187(5) 0.3658(3) 0.012(2) Uani 1 1 d .
C2 C 0.2855(9) 0.1001(5) 0.3776(3) 0.0131(19) Uiso 1 1 d .
C3 C 0.2150(9) 0.1564(6) 0.4087(3) 0.023(2) Uani 1 1 d .
H3 H 0.2681 0.2078 0.4247 0.028 Uiso 1 1 calc R
C4 C 0.0692(10) 0.1386(7) 0.4166(3) 0.031(2) Uani 1 1 d .
H4 H 0.0221 0.1773 0.4380 0.037 Uiso 1 1 calc R
C5 C -0.0078(10) 0.0639(7) 0.3932(3) 0.031(3) Uani 1 1 d .
H5 H -0.1074 0.0508 0.3993 0.038 Uiso 1 1 calc R
C6 C 0.0570(10) 0.0085(7) 0.3612(4) 0.032(2) Uani 1 1 d .
H6 H 0.0025 -0.0418 0.3446 0.038 Uiso 1 1 calc R
C7 C 0.2029(9) 0.0273(6) 0.3537(3) 0.026(2) Uani 1 1 d .
H7 H 0.2483 -0.0108 0.3315 0.032 Uiso 1 1 calc R
C8 C 0.5459(9) 0.1737(5) 0.4065(3) 0.012(2) Uani 1 1 d .
C9 C 0.5981(9) 0.2546(5) 0.3921(3) 0.014(2) Uani 1 1 d .
C10 C 0.5851(10) 0.1321(6) 0.4569(3) 0.021(2) Uani 1 1 d .
C11 C 0.7703(11) 0.0442(7) 0.5069(3) 0.036(3) Uani 1 1 d .
H11A H 0.7797 0.0879 0.5347 0.054 Uiso 1 1 calc R
H11B H 0.8681 0.0147 0.5052 0.054 Uiso 1 1 calc R
H11C H 0.6957 -0.0038 0.5115 0.054 Uiso 1 1 calc R
C12 C 0.8936(11) 0.4305(6) 0.4240(4) 0.040(3) Uani 1 1 d .
H12A H 0.8539 0.4675 0.4494 0.060 Uiso 1 1 calc R
H12B H 0.9338 0.4723 0.4008 0.060 Uiso 1 1 calc R
H12C H 0.9743 0.3896 0.4397 0.060 Uiso 1 1 calc R
C13 C 0.7083(10) 0.3141(6) 0.4250(3) 0.021(2) Uani 1 1 d .
C14 C 0.6793(9) 0.2799(6) 0.2930(3) 0.017(2) Uani 1 1 d .
C15 C 0.8114(9) 0.2317(6) 0.3084(3) 0.019(2) Uani 1 1 d .
H15 H 0.8256 0.2025 0.3399 0.022 Uiso 1 1 calc R
C16 C 0.9223(10) 0.2255(6) 0.2786(4) 0.027(2) Uani 1 1 d .
H16 H 1.0145 0.1948 0.2902 0.032 Uiso 1 1 calc R
C17 C 0.9000(11) 0.2637(6) 0.2321(4) 0.031(3) Uani 1 1 d .
H17 H 0.9752 0.2576 0.2111 0.037 Uiso 1 1 calc R
C18 C 0.7664(12) 0.3115(6) 0.2158(4) 0.036(3) Uani 1 1 d .
H18 H 0.7513 0.3386 0.1838 0.044 Uiso 1 1 calc R
C19 C 0.6554(10) 0.3197(6) 0.2462(3) 0.026(2) Uani 1 1 d .
H19 H 0.5642 0.3520 0.2351 0.031 Uiso 1 1 calc R
C20 C 0.4132(9) 0.3763(5) 0.3202(3) 0.017(2) Uani 1 1 d .
C21 C 0.4750(10) 0.4657(6) 0.3165(3) 0.021(2) Uani 1 1 d .
H21 H 0.5803 0.4733 0.3164 0.025 Uiso 1 1 calc R
C22 C 0.3827(11) 0.5409(6) 0.3130(3) 0.028(2) Uani 1 1 d .
H22 H 0.4249 0.6014 0.3111 0.033 Uiso 1 1 calc R
C23 C 0.2281(11) 0.5321(6) 0.3121(3) 0.028(2) Uani 1 1 d .
H23 H 0.1649 0.5855 0.3087 0.034 Uiso 1 1 calc R
C24 C 0.1670(11) 0.4437(6) 0.3163(3) 0.028(2) Uani 1 1 d .
H24 H 0.0615 0.4368 0.3163 0.034 Uiso 1 1 calc R
C25 C 0.2584(10) 0.3666(6) 0.3204(3) 0.025(2) Uani 1 1 d .
H25 H 0.2162 0.3065 0.3234 0.029 Uiso 1 1 calc R
C26 C 0.5633(14) 0.6428(9) 0.4827(4) 0.058(3) Uani 1 1 d .
H26A H 0.5771 0.7111 0.4860 0.070 Uiso 1 1 calc R
H26B H 0.4546 0.6296 0.4820 0.070 Uiso 1 1 calc R
C27 C 0.5290(9) 0.0274(5) 0.3585(3) 0.0127(19) Uani 1 1 d .
C28 C 0.6115(9) 0.0146(6) 0.3208(3) 0.017(2) Uani 1 1 d .
H28 H 0.6154 0.0635 0.2976 0.021 Uiso 1 1 calc R
C29 C 0.6902(9) -0.0679(6) 0.3152(3) 0.025(2) Uani 1 1 d .
H29 H 0.7483 -0.0741 0.2889 0.029 Uiso 1 1 calc R
C30 C 0.6833(10) -0.1406(7) 0.3480(3) 0.032(2) Uani 1 1 d .
H30 H 0.7338 -0.1977 0.3440 0.038 Uiso 1 1 calc R
C31 C 0.6016(10) -0.1286(6) 0.3868(3) 0.030(2) Uani 1 1 d .
H31 H 0.5979 -0.1773 0.4100 0.035 Uiso 1 1 calc R
C32 C 0.5250(10) -0.0459(6) 0.3919(3) 0.024(2) Uani 1 1 d .
H32 H 0.4689 -0.0390 0.4186 0.028 Uiso 1 1 calc R
C33 C 0.9533(16) 0.3111(8) 0.5687(4) 0.079(5) Uani 1 1 d .
H33A H 0.9187 0.3567 0.5423 0.095 Uiso 1 1 calc R
H33B H 1.0208 0.3441 0.5948 0.095 Uiso 1 1 calc R
O1 O 0.5027(7) 0.1314(4) 0.4880(2) 0.0256(15) Uani 1 1 d .
O2 O 0.7220(7) 0.0941(4) 0.4615(2) 0.0257(15) Uani 1 1 d .
O3 O 0.7353(7) 0.3070(4) 0.4689(2) 0.0333(17) Uani 1 1 d .
O4 O 0.7743(7) 0.3746(4) 0.3979(2) 0.0273(16) Uani 1 1 d .

loop_
_atom_site_aniso_label
_atom_site_aniso_U_11
_atom_site_aniso_U_22
_atom_site_aniso_U_33
_atom_site_aniso_U_23
_atom_site_aniso_U_13
_atom_site_aniso_U_12
Au1 0.01482(18) 0.01588(19) 0.01927(18) -0.00051(19) 0.00216(13) 0.00029(19)
P1 0.0135(13) 0.0136(13) 0.0216(14) 0.0018(10) 0.0030(11) -0.0002(10)
Cl1 0.0226(14) 0.0302(14) 0.0257(13) -0.0055(10) -0.0030(11) 0.0012(10)
Cl2 0.084(3) 0.058(2) 0.057(2) -0.0187(16) 0.0177(19) 0.0090(17)
Cl3 0.096(3) 0.061(2) 0.060(2) -0.0010(17) -0.004(2) -0.0049(19)
Cl4 0.066(3) 0.116(3) 0.095(3) -0.011(3) -0.020(2) -0.012(2)
Cl5 0.140(4) 0.104(3) 0.041(2) -0.003(2) 0.020(2) -0.008(3)
N1 0.018(4) 0.021(4) 0.020(4) 0.000(3) 0.004(3) 0.002(3)
C1 0.014(5) 0.011(5) 0.012(5) 0.001(3) 0.006(4) -0.003(3)
C3 0.021(6) 0.028(6) 0.022(5) 0.007(4) 0.001(4) 0.001(4)
C4 0.033(6) 0.041(6) 0.019(5) 0.006(5) 0.005(4) 0.007(6)
C5 0.014(6) 0.050(7) 0.029(6) 0.019(5) 0.002(5) 0.002(5)
C6 0.020(6) 0.035(6) 0.041(7) -0.002(5) 0.006(5) -0.001(5)
C7 0.010(5) 0.029(6) 0.042(6) 0.006(5) 0.012(5) 0.000(4)
C8 0.011(5) 0.008(5) 0.018(5) 0.001(3) 0.008(4) 0.006(3)
C9 0.005(5) 0.014(5) 0.023(5) 0.000(4) 0.002(4) 0.004(4)
C10 0.024(6) 0.011(5) 0.025(5) -0.003(4) 0.001(4) 0.001(4)
C11 0.026(6) 0.043(7) 0.038(6) 0.017(5) 0.002(5) 0.006(5)
C12 0.044(7) 0.022(6) 0.049(7) 0.000(5) -0.007(6) -0.021(5)
C13 0.015(5) 0.022(5) 0.022(6) 0.004(4) -0.007(4) 0.002(4)
C14 0.014(5) 0.018(5) 0.019(5) 0.007(4) 0.006(4) -0.001(4)
C15 0.010(5) 0.025(5) 0.020(5) 0.005(4) 0.000(4) 0.001(4)
C16 0.019(6) 0.018(5) 0.045(7) -0.012(5) 0.009(5) -0.003(4)
C17 0.027(6) 0.024(6) 0.047(7) 0.000(5) 0.027(5) 0.000(5)
C18 0.052(8) 0.016(6) 0.046(7) 0.012(5) 0.022(6) 0.010(5)
C19 0.018(6) 0.031(6) 0.031(6) 0.005(5) 0.009(5) 0.013(4)
C20 0.022(6) 0.016(6) 0.013(5) 0.004(4) 0.003(4) 0.007(4)
C21 0.009(5) 0.027(6) 0.028(6) -0.004(4) 0.006(4) 0.000(4)
C22 0.036(7) 0.015(6) 0.032(6) 0.005(4) 0.006(5) 0.004(5)
C23 0.032(7) 0.017(6) 0.038(6) 0.002(4) 0.012(5) 0.006(4)
C24 0.024(6) 0.026(6) 0.035(6) 0.001(5) 0.008(5) 0.009(5)
C25 0.020(6) 0.021(6) 0.032(6) -0.006(4) 0.002(4) 0.003(5)
C26 0.075(9) 0.060(8) 0.044(7) 0.001(7) 0.019(6) 0.009(7)
C27 0.011(5) 0.013(5) 0.014(5) -0.003(4) 0.002(4) 0.000(4)
C28 0.021(5) 0.010(5) 0.020(5) 0.003(4) -0.001(4) -0.001(4)
C29 0.010(5) 0.028(6) 0.037(6) -0.017(5) 0.009(4) -0.005(4)
C30 0.030(6) 0.018(5) 0.043(6) -0.001(5) -0.008(5) 0.006(5)
C31 0.035(6) 0.021(6) 0.033(6) 0.011(4) 0.005(5) 0.003(5)
C32 0.019(6) 0.029(6) 0.024(5) 0.002(4) 0.007(4) 0.005(4)
C33 0.145(14) 0.043(8) 0.034(7) 0.015(6) -0.038(8) -0.051(9)
O1 0.029(4) 0.031(4) 0.019(3) 0.001(3) 0.011(3) 0.004(3)
O2 0.019(4) 0.037(4) 0.022(4) 0.011(3) 0.004(3) 0.011(3)
O3 0.038(4) 0.037(4) 0.023(4) 0.003(3) -0.005(3) -0.016(3)
O4 0.034(4) 0.020(4) 0.028(4) 0.006(3) 0.002(3) -0.012(3)

loop_
_atom_type_symbol
_atom_type_description
_atom_type_scat_dispersion_real
_atom_type_scat_dispersion_imag
_atom_type_scat_source
C C 0.0033 0.0016 'International Tables Vol C Tables 4.2.6.8 and 6.1.1.4'
H H 0.0000 0.0000 'International Tables Vol C Tables 4.2.6.8 and 6.1.1.4'
N N 0.0061 0.0033 'International Tables Vol C Tables 4.2.6.8 and 6.1.1.4'
O O 0.0106 0.0060 'International Tables Vol C Tables 4.2.6.8 and 6.1.1.4'
P P 0.1023 0.0942 'International Tables Vol C Tables 4.2.6.8 and 6.1.1.4'
Cl Cl 0.1484 0.1585 'International Tables Vol C Tables 4.2.6.8 and 6.1.1.4'
Au Au -2.0133 8.8022 'International Tables Vol C Tables 4.2.6.8 and 6.1.1.4'

loop_
_geom_angle_atom_site_label_1
_geom_angle_atom_site_label_2
_geom_angle_atom_site_label_3
_geom_angle
N1 Au1 Cl1 179.7(2)
N1 P1 C9 95.8(4)
N1 P1 C20 113.1(4)
C9 P1 C20 112.0(4)
N1 P1 C14 114.1(4)
C9 P1 C14 110.3(4)
C20 P1 C14 110.8(4)
C1 N1 P1 114.2(5)
C1 N1 Au1 123.9(5)
P1 N1 Au1 121.8(4)
N1 C1 C2 107.8(6)
N1 C1 C27 111.8(6)
C2 C1 C27 111.8(6)
N1 C1 C8 105.3(6)
C2 C1 C8 114.1(6)
C27 C1 C8 105.9(6)
C7 C2 C3 117.9(8)
C7 C2 C1 118.8(7)
C3 C2 C1 123.1(7)
C4 C3 C2 120.9(9)
C4 C3 H3 119.6
C2 C3 H3 119.6
C3 C4 C5 119.5(9)
C3 C4 H4 120.3
C5 C4 H4 120.3
C6 C5 C4 121.2(9)
C6 C5 H5 119.4
C4 C5 H5 119.4
C5 C6 C7 118.6(9)
C5 C6 H6 120.7
C7 C6 H6 120.7
C6 C7 C2 122.0(9)
C6 C7 H7 119.0
C2 C7 H7 119.0
C9 C8 C10 125.0(8)
C9 C8 C1 115.2(7)
C10 C8 C1 119.7(7)
C8 C9 C13 123.0(8)
C8 C9 P1 109.4(6)
C13 C9 P1 127.4(6)
O1 C10 O2 125.4(8)
O1 C10 C8 124.6(8)
O2 C10 C8 110.0(7)
O2 C11 H11A 109.5
O2 C11 H11B 109.5
H11A C11 H11B 109.5
O2 C11 H11C 109.5
H11A C11 H11C 109.5
H11B C11 H11C 109.5
O4 C12 H12A 109.5
O4 C12 H12B 109.5
H12A C12 H12B 109.5
O4 C12 H12C 109.5
H12A C12 H12C 109.5
H12B C12 H12C 109.5
O3 C13 O4 124.9(8)
O3 C13 C9 125.1(8)
O4 C13 C9 110.0(7)
C15 C14 C19 119.9(8)
C15 C14 P1 119.6(6)
C19 C14 P1 119.7(6)
C16 C15 C14 120.7(8)
C16 C15 H15 119.7
C14 C15 H15 119.7
C17 C16 C15 120.1(9)
C17 C16 H16 119.9
C15 C16 H16 119.9
C16 C17 C18 119.8(9)
C16 C17 H17 120.1
C18 C17 H17 120.1
C19 C18 C17 120.3(9)
C19 C18 H18 119.9
C17 C18 H18 119.9
C18 C19 C14 119.2(8)
C18 C19 H19 120.4
C14 C19 H19 120.4
C25 C20 C21 119.5(8)
C25 C20 P1 117.9(6)
C21 C20 P1 122.4(7)
C22 C21 C20 119.3(8)
C22 C21 H21 120.4
C20 C21 H21 120.4
C21 C22 C23 121.7(9)
C21 C22 H22 119.1
C23 C22 H22 119.1
C22 C23 C24 119.1(8)
C22 C23 H23 120.5
C24 C23 H23 120.5
C25 C24 C23 120.2(9)
C25 C24 H24 119.9
C23 C24 H24 119.9
C24 C25 C20 120.2(9)
C24 C25 H25 119.9
C20 C25 H25 119.9
Cl3 C26 Cl2 115.3(7)
Cl3 C26 H26A 108.5
Cl2 C26 H26A 108.5
Cl3 C26 H26B 108.5
Cl2 C26 H26B 108.5
H26A C26 H26B 107.5
C28 C27 C32 117.5(7)
C28 C27 C1 122.8(7)
C32 C27 C1 119.7(7)
C27 C28 C29 122.2(8)
C27 C28 H28 118.9
C29 C28 H28 118.9
C30 C29 C28 119.7(8)
C30 C29 H29 120.1
C28 C29 H29 120.1
C31 C30 C29 118.9(9)
C31 C30 H30 120.6
C29 C30 H30 120.6
C30 C31 C32 120.6(9)
C30 C31 H31 119.7
C32 C31 H31 119.7
C31 C32 C27 121.1(8)
C31 C32 H32 119.4
C27 C32 H32 119.4
Cl4 C33 Cl5 112.2(6)
Cl4 C33 H33A 109.2
Cl5 C33 H33A 109.2
Cl4 C33 H33B 109.2
Cl5 C33 H33B 109.2
H33A C33 H33B 107.9
C10 O2 C11 116.3(7)
C13 O4 C12 116.3(7)

loop_
_geom_bond_atom_site_label_1
_geom_bond_atom_site_label_2
_geom_bond_distance
Au1 N1 2.010(7)
Au1 Cl1 2.257(2)
P1 N1 1.613(7)
P1 C9 1.781(8)
P1 C20 1.783(8)
P1 C14 1.792(8)
Cl2 C26 1.740(10)
Cl3 C26 1.732(11)
Cl4 C33 1.729(14)
Cl5 C33 1.778(14)
N1 C1 1.482(10)
C1 C2 1.524(11)
C1 C27 1.543(11)
C1 C8 1.551(11)
C2 C7 1.388(11)
C2 C3 1.389(11)
C3 C4 1.379(12)
C3 H3 0.9500
C4 C5 1.381(13)
C4 H4 0.9500
C5 C6 1.372(13)
C5 H5 0.9500
C6 C7 1.379(12)
C6 H6 0.9500
C7 H7 0.9500
C8 C9 1.332(10)
C8 C10 1.499(12)
C9 C13 1.503(12)
C10 O1 1.205(10)
C10 O2 1.331(10)
C11 O2 1.444(10)
C11 H11A 0.9800
C11 H11B 0.9800
C11 H11C 0.9800
C12 O4 1.442(10)
C12 H12A 0.9800
C12 H12B 0.9800
C12 H12C 0.9800
C13 O3 1.196(10)
C13 O4 1.334(10)
C14 C15 1.383(11)
C14 C19 1.392(12)
C15 C16 1.377(12)
C15 H15 0.9500
C16 C17 1.374(12)
C16 H16 0.9500
C17 C18 1.396(13)
C17 H17 0.9500
C18 C19 1.390(12)
C18 H18 0.9500
C19 H19 0.9500
C20 C25 1.394(12)
C20 C21 1.406(11)
C21 C22 1.354(12)
C21 H21 0.9500
C22 C23 1.388(13)
C22 H22 0.9500
C23 C24 1.391(12)
C23 H23 0.9500
C24 C25 1.372(12)
C24 H24 0.9500
C25 H25 0.9500
C26 H26A 0.9900
C26 H26B 0.9900
C27 C28 1.367(11)
C27 C32 1.397(11)
C28 C29 1.398(11)
C28 H28 0.9500
C29 C30 1.384(12)
C29 H29 0.9500
C30 C31 1.383(12)
C30 H30 0.9500
C31 C32 1.387(12)
C31 H31 0.9500
C32 H32 0.9500
C33 H33A 0.9900
C33 H33B 0.9900
